data_4030645
loop_
_publ_author_name
'Laligant, Y.'
'Laligant, A.'
'Emery, J.'
'Buzare, J. Y.'

_publ_section_title
;
 Complexe of tetrachloro palladium (II) with alanine : synthesis, crystal
 structure and solid state NMR study of (H-alanine)2(PdCl4)
;
_journal_name_full 'European Journal of Solid State and Inorganic Chemistry'
_journal_page_first 325
_journal_page_last 335
_journal_volume 31
_journal_year 1994
_chemical_formula_sum 'C6 H16 Cl4 N2 O4 Pd'
_chemical_formula_weight 428.41
_space_group_IT_number 2
_symmetry_cell_setting triclinic
_symmetry_Int_Tables_number 2
_symmetry_space_group_name_Hall '-P 1'
_symmetry_space_group_name_H-M 'P -1'
_cell_angle_alpha 77.821(7)
_cell_angle_beta 84.542(6)
_cell_angle_gamma 67.34(1)
_cell_formula_units_Z 1
_cell_length_a 6.4627(9)
_cell_length_b 7.420(1)
_cell_length_c 8.891(1)
_cell_volume 384.54(9)
_diffrn_ambient_temperature 296
_diffrn_radiation_probe x-ray
_diffrn_radiation_type MoK\a
_diffrn_radiation_wavelength 0.71069
_exptl_absorpt_coefficient_mu 1.904
_exptl_crystal_density_diffrn 1.850
_exptl_crystal_F_000 212
_refine_ls_number_parameters 95
_refine_ls_number_reflns 2788
_refine_ls_R_factor_gt 0.0456
_refine_ls_wR_factor_gt 0.1192
_cod_data_source_file EJSSIC-1994-31-325-335.cif
_cod_data_source_block (H-alanine)2(PdCl4)
_cod_database_code 4030645

loop_
_symmetry_equiv_pos_site_id
_symmetry_equiv_pos_as_xyz
1 x,y,z
2 -x,-y,-z

loop_
_atom_site_aniso_label
_atom_site_aniso_U_11
_atom_site_aniso_U_22
_atom_site_aniso_U_33
_atom_site_aniso_U_23
_atom_site_aniso_U_13
_atom_site_aniso_U_12
O1 0.0468(10) 0.0348(9) 0.0558(11) -0.0123(8) 0.0136(9) 0.0019(8)
O2 0.0555(13) 0.0421(11) 0.0546(12) -0.0136(10) 0.0227(10) -0.0031(9)
N 0.0380(9) 0.0413(10) 0.0376(9) -0.0185(8) 0.0022(7) 0.0006(8)
C1 0.0334(10) 0.0365(10) 0.0376(10) -0.0092(8) 0.0023(8) 0.0026(8)
C2 0.0310(9) 0.0325(10) 0.0439(11) -0.0095(8) 0.0031(8) -0.0002(8)
C3 0.0577(18) 0.071(2) 0.0589(17) -0.0324(17) 0.0062(14) -0.0248(16)
Pd 0.0269(1) 0.0283(1) 0.0345(1) -0.0090(1) -0.0014(1) 0.0003(1)
Cl1 0.0342(3) 0.0319(3) 0.0581(4) -0.0104(2) 0.0050(2) -0.0063(2)
Cl2 0.0406(3) 0.0390(3) 0.0469(3) -0.0154(2) 0.0073(2) 0.0013(2)

loop_
_atom_site_label
_atom_site_type_symbol
_atom_site_thermal_displace_type
_atom_site_fract_x
_atom_site_fract_y
_atom_site_fract_z
_atom_site_occupancy
_atom_site_U_iso_or_equiv
O1 O Uani 0.6930(4) 0.5099(3) -0.1362(3) 1.000 0.0515(6)
O2 O Uani 0.4587(4) 0.7592(3) -0.0250(3) 1.000 0.0564(7)
N N Uani 0.8250(3) 0.7575(4) 0.6471(2) 1.000 0.0422(5)
C1 C Uani 0.3813(3) 0.3174(4) 0.1205(3) 1.000 0.0405(6)
C2 C Uani 0.2870(4) 0.1683(4) 0.2115(3) 1.000 0.0393(6)
C3 C Uani 0.8817(6) 0.8522(6) 0.8845(4) 1.000 0.0596(11)
Pd Pd Uani 0.50000 0.50000 0.50000 1.000 0.0326(1)
Cl1 Cl Uani 0.69370(10) 0.19260(10) 0.43430(10) 1.000 0.0434(2)
Cl2 Cl Uani 0.72100(10) 0.63600(10) 0.33310(10) 1.000 0.0466(2)
H1 H Uiso 0.4090(4) 0.0389(4) 0.2402(3) 1.000 0.089(6)
H2 H Uiso 0.813(2) 0.886(5) 0.980(2) 1.000 0.089(6)
H3 H Uiso 0.931(4) 0.955(3) 0.830(2) 1.000 0.089(6)
H4 H Uiso 1.008(3) 0.728(2) 0.904(3) 1.000 0.089(6)
H5 H Uiso 0.447(6) 0.6700(10) 0.044(4) 1.000 0.089(6)
H6 H Uiso 0.7193(3) 0.7719(4) 0.5802(2) 1.000 0.089(6)
H7 H Uiso 0.9146(4) 0.6269(4) 0.6726(2) 1.000 0.089(6)
H8 H Uiso 0.9094(6) 0.8286(6) 0.6022(4) 1.000 0.089(6)

loop_
_atom_type_symbol
_atom_type_description
_atom_type_scat_dispersion_real
_atom_type_scat_dispersion_imag
_atom_type_scat_source
C C 0.0033 0.0016 ' International Tables Vol C Tables 4.2.6.8 and 6.1.1.4'
H H 0.0000 0.0000 ' International Tables Vol C Tables 4.2.6.8 and 6.1.1.4'
Cl Cl 0.1484 0.1585 ' International Tables Vol C Tables 4.2.6.8 and 6.1.1.4'
N N 0.0061 0.0033 ' International Tables Vol C Tables 4.2.6.8 and 6.1.1.4'
O O 0.0106 0.0060 ' International Tables Vol C Tables 4.2.6.8 and 6.1.1.4'
Pd Pd -0.9988 1.0072 ' International Tables Vol C Tables 4.2.6.8 and 6.1.1.4'

loop_
_geom_angle_atom_site_label_1
_geom_angle_atom_site_label_2
_geom_angle_atom_site_label_3
_geom_angle
_geom_angle_site_symmetry_1
_geom_angle_site_symmetry_3
_geom_angle_publ_flag
Cl1 Pd Cl2 90.88(3) . . yes
Cl1 Pd Cl1 180.00 . 2_666 yes
Cl1 Pd Cl2 89.12(3) . 2_666 yes
Cl1 Pd Cl2 89.12(3) 2_666 . yes
Cl2 Pd Cl2 180.00 . 2_666 yes
Cl1 Pd Cl2 90.88(3) 2_666 2_666 yes
C1 O2 H5 109.5(18) 2_665 . no
C2 N H6 109.4(3) 2_666 . no
H6 N H7 109.5(4) . . no
H6 N H8 109.5(3) . . no
C2 N H8 109.5(3) 2_666 . no
H7 N H8 109.5(4) . . no
C2 N H7 109.5(2) 2_666 . no
O1 C1 C2 121.6(2) 2_665 . yes
O2 C1 C2 112.8(2) 2_665 . yes
O1 C1 O2 125.5(3) 2_665 2_665 yes
N C2 C1 108.1(2) 2_666 . yes
C1 C2 C3 109.9(2) . 2_666 no
N C2 C3 109.9(2) 2_666 2_666 yes
N C2 H1 109.7(3) 2_666 . no
C1 C2 H1 109.7(3) . . no
C3 C2 H1 109.7(3) 2_666 . no
C2 C3 H4 109.3(13) 2_666 . no
H2 C3 H3 109(2) . . no
H2 C3 H4 110(2) . . no
C2 C3 H2 109.5(12) 2_666 . no
H3 C3 H4 109.7(19) . . no
C2 C3 H3 109.5(13) 2_666 . no

loop_
_geom_bond_atom_site_label_1
_geom_bond_atom_site_label_2
_geom_bond_distance
_geom_bond_site_symmetry_2
_geom_bond_publ_flag
Pd Cl1 2.3095(8) 2_666 yes
Pd Cl2 2.3099(8) 2_666 yes
Pd Cl1 2.3095(8) . yes
Pd Cl2 2.3099(8) . yes
O1 C1 1.217(4) 2_665 yes
O2 C1 1.303(4) 2_665 yes
O2 H5 0.82(3) . no
N C2 1.490(3) 2_666 yes
N H6 0.909(3) . no
N H8 0.909(5) . no
N H7 0.909(4) . no
C1 C2 1.516(4) . no
C2 C3 1.517(5) 2_666 no
C2 H1 0.980(4) . no
C3 H3 0.96(2) . no
C3 H4 0.962(17) . no
C3 H2 0.96(2) . no

loop_
_geom_hbond_atom_site_label_D
_geom_hbond_atom_site_label_H
_geom_hbond_atom_site_label_A
_geom_hbond_distance_DH
_geom_hbond_distance_HA
_geom_hbond_distance_DA
_geom_hbond_angle_DHA
_geom_hbond_site_symmetry_A
_geom_hbond_publ_flag
O2 H5 O1 0.82(3) 1.90(3) 2.653(4) 152(4) 2_665 yes
N H6 Cl2 0.909(3) 2.601(2) 3.308(2) 135.2(2) . yes
N H6 Cl1 0.909(3) 2.592(2) 3.360(2) 142.6(2) 2_666 yes
N H7 O1 0.909(4) 2.359(4) 2.686(3) 101.1(2) 1_556 yes
N H7 Cl2 0.909(4) 2.415(3) 3.232(3) 149.6(3) 2_766 yes
N H8 Cl1 0.909(5) 2.695(4) 3.216(3) 117.4(3) 1_565 yes
N H8 Cl1 0.909(5) 2.502(4) 3.268(2) 142.2(4) 2_766 yes

loop_
_geom_torsion_atom_site_label_1
_geom_torsion_atom_site_label_2
_geom_torsion_atom_site_label_3
_geom_torsion_atom_site_label_4
_geom_torsion
_geom_torsion_site_symmetry_1
_geom_torsion_site_symmetry_4
_geom_torsion_publ_flag
O1 C1 C2 N -22.8(3) 2_665 2_666 no
O1 C1 C2 C3 97.1(3) 2_665 2_666 no
O2 C1 C2 N 158.7(2) 2_665 2_666 no
O2 C1 C2 C3 -81.4(3) 2_665 2_666 no
